data_7220094
loop_
_publ_author_name
'Chen, Zhong-Ning'
'Li, Jia'
'Zhu, Xiaofeng'
'Zhang, Li-Yi'

_publ_section_title
;
 Structures and Luminescent Properties of Diethyldithiocarbamate-Bridged
 Polynuclear Gold(I) Cluster Complexes with Diphosphine/Triphosphine
;
_journal_name_full 'RSC Adv.'
_journal_paper_doi 10.1039/C5RA01831E
_journal_year 2015
_chemical_formula_sum 'C50 H58 Au4 Cl2 F6 N3 O0 P2 S6 Sb'
_chemical_formula_weight 2049.81
_chemical_name_systematic
; 
 ? 
;
_space_group_IT_number 14
_symmetry_cell_setting monoclinic
_symmetry_space_group_name_Hall '-P 2yn'
_symmetry_space_group_name_H-M 'P 1 21/n 1'
_atom_sites_solution_hydrogens geom
_atom_sites_solution_primary direct
_atom_sites_solution_secondary difmap
_audit_creation_method SHELXL-97
_audit_update_record
;
2015-03-26 deposited with the CCDC.
2015-03-30 downloaded from the CCDC.
;
_cell_angle_alpha 90.00
_cell_angle_beta 110.933(3)
_cell_angle_gamma 90.00
_cell_formula_units_Z 4
_cell_length_a 18.670(4)
_cell_length_b 16.820(3)
_cell_length_c 22.720(5)
_cell_measurement_reflns_used 14531
_cell_measurement_temperature 293(2)
_cell_measurement_theta_max 27.5798
_cell_measurement_theta_min 2.1336
_cell_volume 6664(2)
_computing_cell_refinement 'Bruker XSCANS'
_computing_data_collection 'Bruker XSCANS'
_computing_data_reduction 'Bruker SHELXTL'
_computing_molecular_graphics 'Bruker SHELXTL'
_computing_publication_material 'Bruker SHELXTL'
_computing_structure_refinement 'SHELXL-97 (Sheldrick, 1997)'
_computing_structure_solution 'SHELXS-97 (Sheldrick, 1990)'
_diffrn_ambient_temperature 293(2)
_diffrn_measured_fraction_theta_full 0.987
_diffrn_measured_fraction_theta_max 0.987
_diffrn_measurement_device_type 'Bruker P4'
_diffrn_measurement_method '\w scans'
_diffrn_radiation_monochromator graphite
_diffrn_radiation_source 'fine-focus sealed tube'
_diffrn_radiation_type MoK\a
_diffrn_radiation_wavelength 0.71073
_diffrn_reflns_av_R_equivalents 0.0832
_diffrn_reflns_av_unetI/netI 0.0628
_diffrn_reflns_limit_h_max 22
_diffrn_reflns_limit_h_min -22
_diffrn_reflns_limit_k_max 20
_diffrn_reflns_limit_k_min -20
_diffrn_reflns_limit_l_max 25
_diffrn_reflns_limit_l_min -26
_diffrn_reflns_number 46884
_diffrn_reflns_theta_full 25.00
_diffrn_reflns_theta_max 25.00
_diffrn_reflns_theta_min 2.13
_exptl_absorpt_coefficient_mu 9.542
_exptl_absorpt_correction_T_max 0.197
_exptl_absorpt_correction_T_min 0.0922
_exptl_absorpt_correction_type multi-scan
_exptl_absorpt_process_details
;
RIGAKU/MSC(2004), CrystalClear Version 1.3.6,  
  Rigaku/MSC, 9009 New Trails Drive, The Woodlands, TX77381-5209, USA
;
_exptl_crystal_colour Yellow
_exptl_crystal_density_diffrn 2.043
_exptl_crystal_density_method 'not measured'
_exptl_crystal_description Block
_exptl_crystal_F_000 3840
_exptl_crystal_size_max 0.19
_exptl_crystal_size_mid 0.18
_exptl_crystal_size_min 0.17
_platon_squeeze_details ' '
_refine_diff_density_max 3.492
_refine_diff_density_min -3.437
_refine_diff_density_rms 0.245
_refine_ls_extinction_method none
_refine_ls_goodness_of_fit_ref 1.028
_refine_ls_hydrogen_treatment mixed
_refine_ls_matrix_type full
_refine_ls_number_parameters 701
_refine_ls_number_reflns 11577
_refine_ls_number_restraints 212
_refine_ls_restrained_S_all 1.036
_refine_ls_R_factor_all 0.0724
_refine_ls_R_factor_gt 0.0624
_refine_ls_shift/su_max 0.004
_refine_ls_shift/su_mean 0.000
_refine_ls_structure_factor_coef Fsqd
_refine_ls_weighting_details 'calc w=1/[\s^2^(Fo^2^)+(0.1160P)^2^+0.0000P] where P=(Fo^2^+2Fc^2^)/3'
_refine_ls_weighting_scheme calc
_refine_ls_wR_factor_gt 0.1712
_refine_ls_wR_factor_ref 0.1842
_reflns_number_gt 9087
_reflns_number_total 11577
_reflns_threshold_expression >2sigma(I)
_cod_data_source_file c5ra01831e2.cif
_cod_data_source_block 3
_cod_original_sg_symbol_H-M P2(1)/n
_cod_database_code 7220094

loop_
_symmetry_equiv_pos_as_xyz
'x, y, z'
'-x+1/2, y+1/2, -z+1/2'
'-x, -y, -z'
'x-1/2, -y-1/2, z-1/2'

loop_
_atom_site_label
_atom_site_type_symbol
_atom_site_fract_x
_atom_site_fract_y
_atom_site_fract_z
_atom_site_U_iso_or_equiv
_atom_site_adp_type
_atom_site_occupancy
_atom_site_symmetry_multiplicity
_atom_site_calc_flag
_atom_site_refinement_flags
_atom_site_disorder_assembly
_atom_site_disorder_group
Au1 Au 0.22626(2) 0.05561(2) 0.278422(19) 0.04822(15) Uani 1 1 d . . .
Au2 Au 0.23196(2) -0.12034(2) 0.29152(2) 0.05536(16) Uani 1 1 d . . .
Au4 Au 0.38638(2) -0.30277(2) 0.49755(2) 0.05636(16) Uani 1 1 d . . .
Au3 Au 0.28279(3) -0.26516(3) 0.36727(2) 0.06263(17) Uani 1 1 d . . .
S1 S 0.23615(18) 0.02728(16) 0.18211(14) 0.0592(7) Uani 1 1 d . . .
S2 S 0.33524(17) -0.10845(17) 0.26036(15) 0.0613(7) Uani 1 1 d . . .
S3 S 0.1164(2) -0.1249(2) 0.3037(2) 0.0882(12) Uani 1 1 d . . .
S4 S 0.1750(2) -0.2665(2) 0.3912(2) 0.0851(10) Uani 1 1 d . . .
S5 S 0.3923(2) -0.2801(2) 0.34479(19) 0.0776(9) Uani 1 1 d . . .
S6 S 0.43007(17) -0.40452(15) 0.45056(15) 0.0627(7) Uani 1 1 d . . .
P2 P 0.35603(15) -0.20719(15) 0.55525(14) 0.0516(6) Uani 1 1 d . . .
P1 P 0.22801(15) 0.09541(15) 0.37424(13) 0.0482(6) Uani 1 1 d . . .
N1 N 0.3385(6) -0.0553(5) 0.1526(5) 0.062(2) Uani 1 1 d . . .
N2 N 0.0347(7) -0.2091(7) 0.3518(6) 0.088(3) Uani 1 1 d DU . .
N3 N 0.4944(6) -0.3940(6) 0.3661(5) 0.073(3) Uani 1 1 d . . .
C1 C 0.1369(6) 0.1209(7) 0.3809(6) 0.060(3) Uani 1 1 d . . .
C2 C 0.1309(9) 0.1791(8) 0.4190(7) 0.079(4) Uani 1 1 d . . .
H2A H 0.1749 0.2068 0.4426 0.095 Uiso 1 1 calc R . .
C3 C 0.0620(13) 0.1998(11) 0.4250(11) 0.116(6) Uani 1 1 d . . .
H3A H 0.0602 0.2404 0.4522 0.139 Uiso 1 1 calc R . .
C4 C -0.0048(14) 0.1590(15) 0.3896(12) 0.137(9) Uani 1 1 d . . .
H4A H -0.0515 0.1713 0.3935 0.164 Uiso 1 1 calc R . .
C5 C -0.0004(8) 0.1021(13) 0.3502(9) 0.106(5) Uani 1 1 d . . .
H5A H -0.0452 0.0764 0.3256 0.127 Uiso 1 1 calc R . .
C6 C 0.0704(7) 0.0789(11) 0.3441(8) 0.095(5) Uani 1 1 d . . .
H6A H 0.0725 0.0381 0.3172 0.114 Uiso 1 1 calc R . .
C7 C 0.2885(6) 0.1837(6) 0.4033(6) 0.055(3) Uani 1 1 d . . .
C8 C 0.2881(6) 0.2394(6) 0.3598(5) 0.053(2) Uani 1 1 d . . .
H8A H 0.2591 0.2324 0.3173 0.063 Uiso 1 1 calc R . .
C9 C 0.3332(7) 0.3085(7) 0.3812(6) 0.070(3) Uani 1 1 d . . .
H9A H 0.3322 0.3487 0.3528 0.084 Uiso 1 1 calc R . .
C10 C 0.3772(7) 0.3162(7) 0.4420(7) 0.077(4) Uani 1 1 d . . .
H10A H 0.4067 0.3616 0.4559 0.092 Uiso 1 1 calc R . .
C11 C 0.3786(7) 0.2573(8) 0.4833(7) 0.075(4) Uani 1 1 d . . .
H11A H 0.4118 0.2618 0.5249 0.090 Uiso 1 1 calc R . .
C12 C 0.3332(7) 0.1924(7) 0.4659(6) 0.069(3) Uani 1 1 d . . .
H12A H 0.3322 0.1546 0.4954 0.083 Uiso 1 1 calc R . .
C13 C 0.2698(5) 0.0159(6) 0.4322(5) 0.046(2) Uani 1 1 d . . .
C14 C 0.2273(6) -0.0177(6) 0.4618(5) 0.053(2) Uani 1 1 d . . .
H14A H 0.1793 0.0034 0.4565 0.064 Uiso 1 1 calc R . .
C15 C 0.2537(6) -0.0851(6) 0.5012(5) 0.056(3) Uani 1 1 d . . .
H15A H 0.2237 -0.1069 0.5222 0.067 Uiso 1 1 calc R . .
C16 C 0.3241(6) -0.1182(5) 0.5084(5) 0.048(2) Uani 1 1 d . . .
C17 C 0.3697(6) -0.0843(6) 0.4771(5) 0.048(2) Uani 1 1 d . . .
C18 C 0.4415(5) -0.1152(6) 0.4808(6) 0.054(3) Uani 1 1 d . . .
H18A H 0.4618 -0.1576 0.5078 0.064 Uiso 1 1 calc R . .
C19 C 0.4819(6) -0.0862(6) 0.4470(6) 0.060(3) Uani 1 1 d . . .
H19A H 0.5276 -0.1103 0.4492 0.072 Uiso 1 1 calc R . .
C20 C 0.4550(6) -0.0199(7) 0.4087(5) 0.054(3) Uani 1 1 d . . .
H20A H 0.4826 0.0004 0.3851 0.065 Uiso 1 1 calc R . .
C21 C 0.3870(6) 0.0155(6) 0.4059(5) 0.051(2) Uani 1 1 d . . .
H21A H 0.3707 0.0619 0.3827 0.061 Uiso 1 1 calc R . .
C22 C 0.3432(5) -0.0173(5) 0.4372(5) 0.046(2) Uani 1 1 d . . .
C23 C 0.2820(6) -0.2395(7) 0.5859(6) 0.068(3) Uani 1 1 d DU . .
C24 C 0.2475(9) -0.3135(10) 0.5602(8) 0.115(5) Uani 1 1 d DU . .
H24A H 0.2603 -0.3396 0.5292 0.138 Uiso 1 1 calc R . .
C25 C 0.1935(11) -0.3449(13) 0.5836(9) 0.143(7) Uani 1 1 d DU . .
H25A H 0.1682 -0.3921 0.5674 0.172 Uiso 1 1 calc R . .
C26 C 0.1772(11) -0.3021(14) 0.6345(10) 0.130(6) Uani 1 1 d DU . .
H26A H 0.1428 -0.3231 0.6516 0.156 Uiso 1 1 calc R . .
C27 C 0.2102(10) -0.2377(13) 0.6540(10) 0.113(5) Uani 1 1 d DU . .
H27A H 0.1978 -0.2113 0.6851 0.136 Uiso 1 1 calc R . .
C28 C 0.2666(9) -0.2005(10) 0.6321(9) 0.099(4) Uani 1 1 d DU . .
H28A H 0.2905 -0.1529 0.6489 0.119 Uiso 1 1 calc R . .
C29 C 0.4355(6) -0.1735(7) 0.6235(5) 0.057(3) Uani 1 1 d . . .
C30 C 0.5030(7) -0.2156(8) 0.6444(6) 0.067(3) Uani 1 1 d . . .
H30A H 0.5085 -0.2600 0.6220 0.080 Uiso 1 1 calc R . .
C31 C 0.5644(9) -0.1926(10) 0.6997(7) 0.086(4) Uani 1 1 d . . .
H31A H 0.6102 -0.2210 0.7139 0.104 Uiso 1 1 calc R . .
C32 C 0.5538(9) -0.1251(10) 0.7326(7) 0.089(4) Uani 1 1 d . . .
H32A H 0.5926 -0.1084 0.7693 0.107 Uiso 1 1 calc R . .
C33 C 0.4850(9) -0.0837(9) 0.7099(7) 0.088(4) Uani 1 1 d . . .
H33A H 0.4771 -0.0400 0.7320 0.106 Uiso 1 1 calc R . .
C34 C 0.4295(8) -0.1065(7) 0.6560(6) 0.071(3) Uani 1 1 d . . .
H34A H 0.3853 -0.0757 0.6402 0.085 Uiso 1 1 calc R . .
C35 C 0.4408(6) -0.3601(6) 0.3869(5) 0.057(3) Uani 1 1 d . . .
C36 C 0.5426(8) -0.4591(9) 0.3990(7) 0.086(4) Uani 1 1 d . . .
H36A H 0.5496 -0.4559 0.4433 0.103 Uiso 1 1 calc R . .
H36B H 0.5925 -0.4537 0.3954 0.103 Uiso 1 1 calc R . .
C37 C 0.5092(13) -0.5407(9) 0.3736(9) 0.118(7) Uani 1 1 d . . .
H37A H 0.5437 -0.5816 0.3966 0.177 Uiso 1 1 calc R . .
H37B H 0.5022 -0.5443 0.3297 0.177 Uiso 1 1 calc R . .
H37C H 0.4606 -0.5473 0.3786 0.177 Uiso 1 1 calc R . .
C38 C 0.5048(12) -0.3648(11) 0.3062(8) 0.110(6) Uani 1 1 d . . .
H38A H 0.4560 -0.3474 0.2760 0.132 Uiso 1 1 calc R . .
H38B H 0.5239 -0.4077 0.2873 0.132 Uiso 1 1 calc R . .
C39 C 0.5621(15) -0.2954(13) 0.3228(13) 0.154(10) Uani 1 1 d . . .
H39A H 0.5686 -0.2763 0.2852 0.231 Uiso 1 1 calc R . .
H39B H 0.6106 -0.3132 0.3521 0.231 Uiso 1 1 calc R . .
H39C H 0.5429 -0.2532 0.3415 0.231 Uiso 1 1 calc R . .
C40 C 0.1039(7) -0.2011(7) 0.3496(6) 0.065(3) Uani 1 1 d . . .
C41 C 0.0145(13) -0.2799(14) 0.3856(9) 0.142(7) Uani 1 1 d DU . .
H41A H -0.0373 -0.2981 0.3624 0.170 Uiso 1 1 calc R . .
H41B H 0.0496 -0.3236 0.3890 0.170 Uiso 1 1 calc R . .
C42 C 0.021(2) -0.251(2) 0.4508(11) 0.265(18) Uani 1 1 d DU . .
H42A H 0.0078 -0.2935 0.4732 0.397 Uiso 1 1 calc R . .
H42B H -0.0131 -0.2071 0.4467 0.397 Uiso 1 1 calc R . .
H42C H 0.0728 -0.2344 0.4735 0.397 Uiso 1 1 calc R . .
C43 C -0.0285(8) -0.1527(10) 0.3229(8) 0.094(5) Uani 1 1 d . . .
H43A H -0.0083 -0.1025 0.3147 0.113 Uiso 1 1 calc R . .
H43B H -0.0559 -0.1431 0.3513 0.113 Uiso 1 1 calc R . .
C44 C -0.0853(14) -0.1902(19) 0.2581(11) 0.175(12) Uani 1 1 d . . .
H44A H -0.1268 -0.1539 0.2387 0.262 Uiso 1 1 calc R . .
H44B H -0.1055 -0.2396 0.2667 0.262 Uiso 1 1 calc R . .
H44C H -0.0578 -0.1995 0.2303 0.262 Uiso 1 1 calc R . .
C45 C 0.3048(6) -0.0463(6) 0.1959(5) 0.054(3) Uani 1 1 d . . .
C46 C 0.3241(9) 0.0005(8) 0.0988(6) 0.078(4) Uani 1 1 d . . .
H46A H 0.3684 0.0013 0.0860 0.094 Uiso 1 1 calc R . .
H46B H 0.3169 0.0538 0.1121 0.094 Uiso 1 1 calc R . .
C47 C 0.2533(12) -0.0237(10) 0.0429(7) 0.103(6) Uani 1 1 d . . .
H47A H 0.2455 0.0133 0.0089 0.155 Uiso 1 1 calc R . .
H47B H 0.2092 -0.0235 0.0552 0.155 Uiso 1 1 calc R . .
H47C H 0.2606 -0.0761 0.0292 0.155 Uiso 1 1 calc R . .
C48 C 0.3872(8) -0.1244(8) 0.1523(7) 0.080(4) Uani 1 1 d . . .
H48A H 0.3803 -0.1377 0.1091 0.096 Uiso 1 1 calc R . .
H48B H 0.3707 -0.1697 0.1707 0.096 Uiso 1 1 calc R . .
C49 C 0.4700(10) -0.1092(11) 0.1879(10) 0.118(7) Uani 1 1 d . . .
H49A H 0.4993 -0.1551 0.1855 0.177 Uiso 1 1 calc R . .
H49B H 0.4775 -0.0984 0.2312 0.177 Uiso 1 1 calc R . .
H49C H 0.4865 -0.0642 0.1701 0.177 Uiso 1 1 calc R . .
Sb1 Sb 0.5000 0.0000 0.0000 0.1387(8) Uani 1 2 d SD . .
F1 F 0.566(2) 0.000(3) 0.0839(8) 0.244(12) Uani 0.489(18) 1 d PDU A 1
F2 F 0.433(2) 0.061(2) 0.025(2) 0.233(14) Uani 0.489(18) 1 d PDU A 1
F3 F 0.5406(19) 0.0929(13) -0.018(2) 0.207(13) Uani 0.489(18) 1 d PDU A 1
F1' F 0.6050(6) 0.016(2) 0.0311(18) 0.237(12) Uani 0.511(18) 1 d PDU A 2
F2' F 0.491(2) 0.056(2) 0.0674(13) 0.236(12) Uani 0.511(18) 1 d PDU A 2
F3' F 0.4889(17) 0.0934(15) -0.0448(19) 0.203(13) Uani 0.511(18) 1 d PDU A 2
Sb2 Sb -0.2422(3) 0.3864(3) 0.1430(2) 0.1833(17) Uani 0.50 1 d PD . .
F4 F -0.253(2) 0.4959(5) 0.142(2) 0.42(4) Uani 0.50 1 d PDU . .
F5 F -0.3192(13) 0.380(2) 0.1762(14) 0.34(3) Uani 0.50 1 d PDU . .
F6 F -0.233(2) 0.2769(5) 0.1452(19) 0.37(3) Uani 0.50 1 d PDU . .
F7 F -0.1602(9) 0.3994(13) 0.1166(11) 0.143(8) Uani 0.50 1 d PDU . .
F8 F -0.3135(13) 0.380(2) 0.0623(6) 0.32(3) Uani 0.50 1 d PDU . .
F9 F -0.1708(14) 0.393(2) 0.2243(6) 0.33(3) Uani 0.50 1 d PDU . .

loop_
_atom_site_aniso_label
_atom_site_aniso_U_11
_atom_site_aniso_U_22
_atom_site_aniso_U_33
_atom_site_aniso_U_23
_atom_site_aniso_U_13
_atom_site_aniso_U_12
Au1 0.0420(2) 0.0488(2) 0.0524(3) 0.00257(15) 0.01504(19) 0.00515(14)
Au2 0.0526(3) 0.0491(3) 0.0611(3) 0.00665(17) 0.0164(2) -0.00216(16)
Au4 0.0548(3) 0.0454(2) 0.0608(3) 0.00213(17) 0.0107(2) 0.00279(16)
Au3 0.0563(3) 0.0524(3) 0.0658(3) 0.00682(18) 0.0055(2) 0.00546(17)
S1 0.0640(17) 0.0564(15) 0.0559(17) 0.0021(12) 0.0197(14) 0.0104(12)
S2 0.0540(15) 0.0634(16) 0.0670(18) 0.0132(13) 0.0221(14) 0.0108(12)
S3 0.0578(18) 0.080(2) 0.130(3) 0.036(2) 0.038(2) 0.0099(15)
S4 0.073(2) 0.092(2) 0.093(3) 0.032(2) 0.0316(19) 0.0099(17)
S5 0.072(2) 0.0641(17) 0.097(3) 0.0221(17) 0.0295(18) 0.0175(15)
S6 0.0666(17) 0.0451(13) 0.0676(18) 0.0000(12) 0.0132(14) 0.0063(11)
P2 0.0438(13) 0.0476(13) 0.0580(17) 0.0085(11) 0.0117(12) 0.0031(10)
P1 0.0427(13) 0.0479(13) 0.0534(16) 0.0072(11) 0.0167(12) 0.0100(10)
N1 0.080(7) 0.049(5) 0.070(6) -0.018(4) 0.044(6) 0.000(4)
N2 0.072(7) 0.095(8) 0.117(9) 0.000(7) 0.059(7) -0.005(6)
N3 0.067(6) 0.061(6) 0.083(8) -0.002(5) 0.019(6) 0.010(5)
C1 0.046(6) 0.073(7) 0.065(7) 0.025(6) 0.025(5) 0.019(5)
C2 0.085(9) 0.082(8) 0.095(10) 0.019(7) 0.063(8) 0.021(7)
C3 0.119(15) 0.093(12) 0.166(19) 0.006(11) 0.089(15) 0.030(11)
C4 0.129(18) 0.155(19) 0.18(2) 0.065(17) 0.115(17) 0.084(16)
C5 0.051(8) 0.153(16) 0.108(13) 0.020(12) 0.023(8) 0.023(9)
C6 0.046(7) 0.132(13) 0.112(12) 0.029(10) 0.035(8) 0.021(8)
C7 0.043(5) 0.046(5) 0.071(7) -0.001(5) 0.015(5) 0.011(4)
C8 0.049(6) 0.054(6) 0.053(6) 0.012(5) 0.016(5) 0.006(4)
C9 0.074(8) 0.051(6) 0.072(8) 0.000(5) 0.012(7) 0.000(5)
C10 0.060(7) 0.053(6) 0.104(11) -0.009(7) 0.014(7) 0.003(5)
C11 0.068(8) 0.066(7) 0.069(8) -0.016(6) -0.002(6) 0.000(6)
C12 0.074(8) 0.062(7) 0.060(8) 0.004(5) 0.009(6) 0.015(5)
C13 0.036(5) 0.053(5) 0.052(6) 0.006(4) 0.018(4) 0.010(4)
C14 0.043(5) 0.058(6) 0.061(7) 0.009(5) 0.021(5) 0.010(4)
C15 0.048(6) 0.052(6) 0.070(7) 0.022(5) 0.024(5) 0.004(4)
C16 0.043(5) 0.040(5) 0.059(6) 0.000(4) 0.016(5) -0.003(4)
C17 0.047(5) 0.050(5) 0.042(5) -0.008(4) 0.009(5) 0.006(4)
C18 0.028(4) 0.055(6) 0.073(7) 0.001(5) 0.013(5) 0.005(4)
C19 0.043(5) 0.055(6) 0.081(8) -0.008(5) 0.020(6) 0.012(4)
C20 0.037(5) 0.075(7) 0.059(7) -0.003(5) 0.026(5) -0.001(4)
C21 0.041(5) 0.052(5) 0.057(6) 0.004(5) 0.014(5) 0.000(4)
C22 0.039(5) 0.043(5) 0.048(6) -0.009(4) 0.007(4) 0.000(4)
C23 0.047(6) 0.068(6) 0.084(8) 0.025(5) 0.017(5) 0.003(4)
C24 0.118(12) 0.127(11) 0.097(11) -0.005(8) 0.034(9) -0.063(10)
C25 0.149(15) 0.161(14) 0.118(13) 0.005(10) 0.044(11) -0.085(12)
C26 0.092(11) 0.180(16) 0.125(13) 0.048(10) 0.047(10) -0.034(10)
C27 0.088(11) 0.142(13) 0.132(13) 0.019(10) 0.065(9) 0.013(8)
C28 0.077(9) 0.104(10) 0.141(12) 0.002(8) 0.070(9) 0.004(7)
C29 0.048(6) 0.061(6) 0.062(7) 0.003(5) 0.019(5) -0.007(5)
C30 0.058(7) 0.082(8) 0.062(7) -0.004(6) 0.023(6) -0.001(6)
C31 0.077(9) 0.105(11) 0.070(9) 0.018(8) 0.019(8) 0.000(7)
C32 0.072(9) 0.109(12) 0.077(10) -0.002(8) 0.014(8) -0.030(8)
C33 0.096(11) 0.083(9) 0.078(10) -0.019(7) 0.023(9) -0.022(8)
C34 0.086(9) 0.060(7) 0.062(8) 0.003(6) 0.020(7) 0.000(6)
C35 0.041(5) 0.060(6) 0.060(7) -0.003(5) 0.004(5) 0.003(4)
C36 0.066(8) 0.101(10) 0.079(10) -0.006(8) 0.010(7) 0.025(7)
C37 0.164(19) 0.072(9) 0.107(14) 0.007(8) 0.035(13) 0.040(10)
C38 0.142(16) 0.121(14) 0.086(11) 0.021(10) 0.066(11) 0.060(12)
C39 0.17(2) 0.131(18) 0.22(3) 0.060(17) 0.14(2) 0.032(16)
C40 0.054(6) 0.060(7) 0.078(8) -0.004(5) 0.021(6) -0.010(5)
C41 0.120(14) 0.185(17) 0.152(15) 0.067(13) 0.087(13) 0.007(13)
C42 0.36(4) 0.32(4) 0.21(2) 0.10(2) 0.23(3) 0.17(3)
C43 0.068(8) 0.111(11) 0.117(13) -0.009(10) 0.050(9) 0.015(8)
C44 0.122(18) 0.28(4) 0.125(18) -0.02(2) 0.048(16) 0.05(2)
C45 0.053(6) 0.041(5) 0.066(7) -0.003(4) 0.019(6) 0.003(4)
C46 0.119(12) 0.063(7) 0.072(9) 0.019(6) 0.058(9) 0.004(7)
C47 0.158(17) 0.104(12) 0.052(8) 0.014(7) 0.044(10) 0.012(11)
C48 0.085(9) 0.067(8) 0.096(10) -0.009(7) 0.044(8) 0.013(6)
C49 0.088(11) 0.104(12) 0.171(19) -0.044(12) 0.058(12) 0.015(9)
Sb1 0.1316(17) 0.1535(19) 0.162(2) 0.0240(16) 0.0898(16) 0.0390(15)
F1 0.21(3) 0.31(3) 0.23(3) -0.01(2) 0.10(2) 0.06(2)
F2 0.21(3) 0.28(3) 0.23(3) -0.03(2) 0.10(2) 0.09(3)
F3 0.15(2) 0.19(2) 0.32(4) 0.10(2) 0.13(3) 0.05(2)
F1' 0.18(2) 0.32(3) 0.25(3) 0.00(2) 0.13(2) 0.04(2)
F2' 0.22(3) 0.29(3) 0.22(3) -0.03(2) 0.10(2) 0.07(2)
F3' 0.11(2) 0.20(2) 0.32(4) 0.10(2) 0.11(3) 0.05(2)
Sb2 0.215(5) 0.189(4) 0.149(3) 0.033(3) 0.068(3) -0.011(3)
F4 0.42(4) 0.42(4) 0.43(4) 0.005(10) 0.148(17) 0.005(10)
F5 0.33(3) 0.34(3) 0.35(3) 0.007(10) 0.127(14) -0.002(10)
F6 0.37(3) 0.37(3) 0.38(3) -0.011(10) 0.134(15) 0.003(10)
F7 0.144(11) 0.139(11) 0.159(11) 0.019(9) 0.071(9) -0.003(8)
F8 0.32(3) 0.32(3) 0.32(3) -0.008(10) 0.107(14) -0.002(10)
F9 0.33(3) 0.34(3) 0.33(3) -0.004(10) 0.115(14) -0.001(10)

loop_
_atom_type_symbol
_atom_type_description
_atom_type_scat_dispersion_real
_atom_type_scat_dispersion_imag
_atom_type_scat_source
C C 0.0033 0.0016 'International Tables Vol C Tables 4.2.6.8 and 6.1.1.4'
H H 0.0000 0.0000 'International Tables Vol C Tables 4.2.6.8 and 6.1.1.4'
N N 0.0061 0.0033 'International Tables Vol C Tables 4.2.6.8 and 6.1.1.4'
F F 0.0171 0.0103 'International Tables Vol C Tables 4.2.6.8 and 6.1.1.4'
P P 0.1023 0.0942 'International Tables Vol C Tables 4.2.6.8 and 6.1.1.4'
S S 0.1246 0.1234 'International Tables Vol C Tables 4.2.6.8 and 6.1.1.4'
Sb Sb -0.5866 1.5461 'International Tables Vol C Tables 4.2.6.8 and 6.1.1.4'
Au Au -2.0133 8.8022 'International Tables Vol C Tables 4.2.6.8 and 6.1.1.4'
Cl Cl 0.1484 0.1585 'International Tables Vol C Tables 4.2.6.8 and 6.1.1.4'
O O 0.0106 0.0060 'International Tables Vol C Tables 4.2.6.8 and 6.1.1.4'

loop_
_geom_angle_atom_site_label_1
_geom_angle_atom_site_label_2
_geom_angle_atom_site_label_3
_geom_angle
_geom_angle_site_symmetry_1
_geom_angle_site_symmetry_3
P1 Au1 S1 172.72(11) . .
P1 Au1 Au2 102.13(7) . .
S1 Au1 Au2 82.95(7) . .
S3 Au2 S2 169.22(13) . .
S3 Au2 Au3 91.31(9) . .
S2 Au2 Au3 97.01(7) . .
S3 Au2 Au1 92.53(9) . .
S2 Au2 Au1 83.46(7) . .
Au3 Au2 Au1 151.25(2) . .
P2 Au4 S6 172.63(10) . .
P2 Au4 Au3 102.52(7) . .
S6 Au4 Au3 84.78(7) . .
S4 Au3 S5 173.10(13) . .
S4 Au3 Au2 91.14(9) . .
S5 Au3 Au2 95.01(8) . .
S4 Au3 Au4 94.41(10) . .
S5 Au3 Au4 83.32(9) . .
Au2 Au3 Au4 136.05(2) . .
C45 S1 Au1 106.3(4) . .
C45 S2 Au2 104.9(4) . .
C40 S3 Au2 116.0(4) . .
C40 S4 Au3 116.0(5) . .
C35 S5 Au3 107.3(4) . .
C35 S6 Au4 103.6(4) . .
C16 P2 C29 104.0(5) . .
C16 P2 C23 109.5(5) . .
C29 P2 C23 105.4(6) . .
C16 P2 Au4 110.1(4) . .
C29 P2 Au4 114.7(4) . .
C23 P2 Au4 112.7(4) . .
C1 P1 C7 104.7(5) . .
C1 P1 C13 106.4(5) . .
C7 P1 C13 106.3(5) . .
C1 P1 Au1 117.3(4) . .
C7 P1 Au1 112.3(4) . .
C13 P1 Au1 109.2(3) . .
C45 N1 C48 122.5(11) . .
C45 N1 C46 122.2(10) . .
C48 N1 C46 115.1(11) . .
C40 N2 C43 124.0(12) . .
C40 N2 C41 121.1(14) . .
C43 N2 C41 114.9(14) . .
C35 N3 C36 122.1(12) . .
C35 N3 C38 120.9(10) . .
C36 N3 C38 116.9(12) . .
C2 C1 C6 119.3(12) . .
C2 C1 P1 121.7(10) . .
C6 C1 P1 119.0(11) . .
C1 C2 C3 122.9(17) . .
C2 C3 C4 119.3(18) . .
C5 C4 C3 118.8(17) . .
C4 C5 C6 122.8(19) . .
C1 C6 C5 117.0(17) . .
C8 C7 C12 121.4(11) . .
C8 C7 P1 116.9(9) . .
C12 C7 P1 121.7(9) . .
C7 C8 C9 117.9(11) . .
C10 C9 C8 120.3(12) . .
C9 C10 C11 119.8(12) . .
C12 C11 C10 122.0(12) . .
C11 C12 C7 118.3(12) . .
C14 C13 C22 120.9(9) . .
C14 C13 P1 119.4(7) . .
C22 C13 P1 118.9(8) . .
C13 C14 C15 121.4(10) . .
C16 C15 C14 119.9(10) . .
C15 C16 C17 119.8(9) . .
C15 C16 P2 120.1(8) . .
C17 C16 P2 120.0(7) . .
C16 C17 C18 123.5(10) . .
C16 C17 C22 120.6(9) . .
C18 C17 C22 115.8(10) . .
C19 C18 C17 123.2(10) . .
C18 C19 C20 119.8(10) . .
C21 C20 C19 119.5(10) . .
C22 C21 C20 120.6(10) . .
C21 C22 C17 120.9(9) . .
C21 C22 C13 121.7(9) . .
C17 C22 C13 117.4(10) . .
C28 C23 C24 123.4(14) . .
C28 C23 P2 123.2(11) . .
C24 C23 P2 113.1(12) . .
C25 C24 C23 117.0(18) . .
C24 C25 C26 119.3(18) . .
C27 C26 C25 119.1(18) . .
C26 C27 C28 125(2) . .
C23 C28 C27 115.9(16) . .
C30 C29 C34 118.6(11) . .
C30 C29 P2 120.3(9) . .
C34 C29 P2 121.1(9) . .
C29 C30 C31 121.1(13) . .
C32 C31 C30 117.8(14) . .
C33 C32 C31 119.5(13) . .
C34 C33 C32 120.3(15) . .
C33 C34 C29 122.6(13) . .
N3 C35 S6 115.5(8) . .
N3 C35 S5 116.1(9) . .
S6 C35 S5 128.3(7) . .
N3 C36 C37 112.9(12) . .
N3 C38 C39 109.0(16) . .
N2 C40 S3 116.4(10) . .
N2 C40 S4 119.2(10) . .
S3 C40 S4 124.4(7) . .
C42 C41 N2 106.9(19) . .
N2 C43 C44 108.5(15) . .
N1 C45 S2 117.0(8) . .
N1 C45 S1 117.0(8) . .
S2 C45 S1 126.0(7) . .
N1 C46 C47 111.4(11) . .
N1 C48 C49 112.5(12) . .
F3' Sb1 F3' 180.0(18) . 3_655
F3' Sb1 F3 29.5(12) . .
F3' Sb1 F3 150.5(12) 3_655 .
F3' Sb1 F3 150.5(12) . 3_655
F3' Sb1 F3 29.5(12) 3_655 3_655
F3 Sb1 F3 180.0(18) . 3_655
F3' Sb1 F1' 88.9(13) . .
F3' Sb1 F1' 91.1(13) 3_655 .
F3 Sb1 F1' 59.9(15) . .
F3 Sb1 F1' 120.1(15) 3_655 .
F3' Sb1 F1' 91.1(13) . 3_655
F3' Sb1 F1' 88.9(13) 3_655 3_655
F3 Sb1 F1' 120.1(15) . 3_655
F3 Sb1 F1' 59.9(15) 3_655 3_655
F1' Sb1 F1' 180.0(3) . 3_655
F3' Sb1 F2 104.8(18) . 3_655
F3' Sb1 F2 75.2(18) 3_655 3_655
F3 Sb1 F2 91.5(14) . 3_655
F3 Sb1 F2 88.5(14) 3_655 3_655
F1' Sb1 F2 57.4(16) . 3_655
F1' Sb1 F2 122.6(16) 3_655 3_655
F3' Sb1 F2 75.2(18) . .
F3' Sb1 F2 104.8(18) 3_655 .
F3 Sb1 F2 88.5(14) . .
F3 Sb1 F2 91.5(14) 3_655 .
F1' Sb1 F2 122.6(16) . .
F1' Sb1 F2 57.4(16) 3_655 .
F2 Sb1 F2 180.0(16) 3_655 .
F3' Sb1 F2' 90.0(14) . 3_655
F3' Sb1 F2' 90.0(14) 3_655 3_655
F3 Sb1 F2' 95(2) . 3_655
F3 Sb1 F2' 85(2) 3_655 3_655
F1' Sb1 F2' 89.6(14) . 3_655
F1' Sb1 F2' 90.4(14) 3_655 3_655
F2 Sb1 F2' 36.5(14) 3_655 3_655
F2 Sb1 F2' 143.5(14) . 3_655
F3' Sb1 F2' 90.0(14) . .
F3' Sb1 F2' 90.0(14) 3_655 .
F3 Sb1 F2' 85(2) . .
F3 Sb1 F2' 95(2) 3_655 .
F1' Sb1 F2' 90.4(14) . .
F1' Sb1 F2' 89.6(14) 3_655 .
F2 Sb1 F2' 143.5(14) 3_655 .
F2 Sb1 F2' 36.5(14) . .
F2' Sb1 F2' 180.0(17) 3_655 .
F3' Sb1 F1 62(2) . 3_655
F3' Sb1 F1 118(2) 3_655 3_655
F3 Sb1 F1 87.1(15) . 3_655
F3 Sb1 F1 92.9(15) 3_655 3_655
F1' Sb1 F1 127.9(16) . 3_655
F1' Sb1 F1 52.1(16) 3_655 3_655
F2 Sb1 F1 87.5(13) 3_655 3_655
F2 Sb1 F1 92.5(13) . 3_655
F2' Sb1 F1 51.4(15) 3_655 3_655
F2' Sb1 F1 128.6(15) . 3_655
F3' Sb1 F1 118(2) . .
F3' Sb1 F1 62(2) 3_655 .
F3 Sb1 F1 92.9(15) . .
F3 Sb1 F1 87.1(15) 3_655 .
F1' Sb1 F1 52.1(16) . .
F1' Sb1 F1 127.9(16) 3_655 .
F2 Sb1 F1 92.5(13) 3_655 .
F2 Sb1 F1 87.5(13) . .
F2' Sb1 F1 128.6(15) 3_655 .
F2' Sb1 F1 51.4(15) . .
F1 Sb1 F1 180(3) 3_655 .
F8 Sb2 F7 94.1(8) . .
F8 Sb2 F6 89.9(8) . .
F7 Sb2 F6 92.5(8) . .
F8 Sb2 F5 90.7(8) . .
F7 Sb2 F5 174.2(9) . .
F6 Sb2 F5 90.8(8) . .
F8 Sb2 F4 90.3(8) . .
F7 Sb2 F4 88.7(8) . .
F6 Sb2 F4 178.7(10) . .
F5 Sb2 F4 87.9(8) . .
F8 Sb2 F9 179.5(10) . .
F7 Sb2 F9 86.1(8) . .
F6 Sb2 F9 90.5(8) . .
F5 Sb2 F9 89.1(8) . .
F4 Sb2 F9 89.3(8) . .

loop_
_geom_bond_atom_site_label_1
_geom_bond_atom_site_label_2
_geom_bond_distance
_geom_bond_site_symmetry_2
Au1 P1 2.267(3) .
Au1 S1 2.311(3) .
Au1 Au2 2.9725(8) .
Au2 S3 2.273(4) .
Au2 S2 2.288(3) .
Au2 Au3 2.9376(7) .
Au4 P2 2.270(3) .
Au4 S6 2.315(3) .
Au4 Au3 2.9684(8) .
Au3 S4 2.265(4) .
Au3 S5 2.291(4) .
S1 C45 1.729(10) .
S2 C45 1.721(11) .
S3 C40 1.720(13) .
S4 C40 1.722(12) .
S5 C35 1.711(11) .
S6 C35 1.703(13) .
P2 C16 1.810(10) .
P2 C29 1.812(11) .
P2 C23 1.839(13) .
P1 C1 1.812(11) .
P1 C7 1.840(11) .
P1 C13 1.842(10) .
N1 C45 1.353(15) .
N1 C48 1.477(15) .
N1 C46 1.487(15) .
N2 C40 1.318(16) .
N2 C43 1.471(19) .
N2 C41 1.54(2) .
N3 C35 1.374(16) .
N3 C36 1.443(16) .
N3 C38 1.52(2) .
C1 C2 1.338(18) .
C1 C6 1.41(2) .
C2 C3 1.39(2) .
C3 C4 1.40(3) .
C4 C5 1.33(3) .
C5 C6 1.43(2) .
C7 C8 1.360(15) .
C7 C12 1.375(16) .
C8 C9 1.414(15) .
C9 C10 1.338(18) .
C10 C11 1.36(2) .
C11 C12 1.352(17) .
C13 C14 1.337(15) .
C13 C22 1.447(13) .
C14 C15 1.418(14) .
C15 C16 1.383(14) .
C16 C17 1.409(15) .
C17 C18 1.413(13) .
C17 C22 1.420(14) .
C18 C19 1.345(16) .
C19 C20 1.392(16) .
C20 C21 1.384(14) .
C21 C22 1.375(15) .
C23 C28 1.35(2) .
C23 C24 1.43(2) .
C24 C25 1.40(2) .
C25 C26 1.48(3) .
C26 C27 1.25(3) .
C27 C28 1.46(2) .
C29 C30 1.374(16) .
C29 C34 1.374(17) .
C30 C31 1.419(19) .
C31 C32 1.41(2) .
C32 C33 1.39(2) .
C33 C34 1.347(19) .
C36 C37 1.53(2) .
C38 C39 1.54(3) .
C41 C42 1.521(18) .
C43 C44 1.60(3) .
C46 C47 1.53(2) .
C48 C49 1.49(2) .
Sb1 F3' 1.843(10) .
Sb1 F3' 1.843(10) 3_655
Sb1 F3 1.845(10) .
Sb1 F3 1.845(10) 3_655
Sb1 F1' 1.852(10) .
Sb1 F1' 1.852(10) 3_655
Sb1 F2 1.852(10) 3_655
Sb1 F2 1.852(10) .
Sb1 F2' 1.853(10) 3_655
Sb1 F2' 1.853(10) .
Sb1 F1 1.864(10) 3_655
Sb1 F1 1.864(10) .
Sb2 F8 1.844(5) .
Sb2 F7 1.847(5) .
Sb2 F6 1.848(5) .
Sb2 F5 1.850(5) .
Sb2 F4 1.854(5) .
Sb2 F9 1.855(5) .

loop_
_geom_torsion_atom_site_label_1
_geom_torsion_atom_site_label_2
_geom_torsion_atom_site_label_3
_geom_torsion_atom_site_label_4
_geom_torsion
P1 Au1 Au2 S3 64.05(14)
S1 Au1 Au2 S3 -121.23(14)
P1 Au1 Au2 S2 -125.99(10)
S1 Au1 Au2 S2 48.73(11)
P1 Au1 Au2 Au3 -33.33(8)
S1 Au1 Au2 Au3 141.39(9)
S3 Au2 Au3 S4 -6.10(17)
S2 Au2 Au3 S4 -179.25(14)
Au1 Au2 Au3 S4 91.58(12)
S3 Au2 Au3 S5 170.78(16)
S2 Au2 Au3 S5 -2.37(13)
Au1 Au2 Au3 S5 -91.54(11)
S3 Au2 Au3 Au4 -103.66(13)
S2 Au2 Au3 Au4 83.19(9)
Au1 Au2 Au3 Au4 -5.98(6)
P2 Au4 Au3 S4 -53.81(13)
S6 Au4 Au3 S4 127.20(13)
P2 Au4 Au3 S5 132.73(11)
S6 Au4 Au3 S5 -46.26(12)
P2 Au4 Au3 Au2 42.44(8)
S6 Au4 Au3 Au2 -136.55(8)
P1 Au1 S1 C45 91.6(8)
Au2 Au1 S1 C45 -43.2(4)
S3 Au2 S2 C45 21.2(9)
Au3 Au2 S2 C45 161.5(4)
Au1 Au2 S2 C45 -47.4(4)
S2 Au2 S3 C40 142.5(7)
Au3 Au2 S3 C40 1.8(5)
Au1 Au2 S3 C40 -149.7(5)
S5 Au3 S4 C40 -142.8(11)
Au2 Au3 S4 C40 10.3(5)
Au4 Au3 S4 C40 146.7(5)
S4 Au3 S5 C35 -30.2(13)
Au2 Au3 S5 C35 176.8(4)
Au4 Au3 S5 C35 40.9(4)
P2 Au4 S6 C35 -127.5(9)
Au3 Au4 S6 C35 44.8(4)
S6 Au4 P2 C16 142.6(8)
Au3 Au4 P2 C16 -29.5(3)
S6 Au4 P2 C29 25.7(10)
Au3 Au4 P2 C29 -146.4(4)
S6 Au4 P2 C23 -94.9(9)
Au3 Au4 P2 C23 93.0(4)
S1 Au1 P1 C1 127.4(8)
Au2 Au1 P1 C1 -98.7(4)
S1 Au1 P1 C7 6.1(8)
Au2 Au1 P1 C7 140.0(3)
S1 Au1 P1 C13 -111.5(8)
Au2 Au1 P1 C13 22.3(3)
C7 P1 C1 C2 -20.0(11)
C13 P1 C1 C2 92.3(10)
Au1 P1 C1 C2 -145.2(9)
C7 P1 C1 C6 159.0(10)
C13 P1 C1 C6 -88.7(11)
Au1 P1 C1 C6 33.8(11)
C6 C1 C2 C3 1(2)
P1 C1 C2 C3 179.9(13)
C1 C2 C3 C4 0(3)
C2 C3 C4 C5 -1(3)
C3 C4 C5 C6 2(3)
C2 C1 C6 C5 0(2)
P1 C1 C6 C5 -178.9(11)
C4 C5 C6 C1 -2(3)
C1 P1 C7 C8 -91.5(9)
C13 P1 C7 C8 156.2(8)
Au1 P1 C7 C8 36.8(9)
C1 P1 C7 C12 89.7(10)
C13 P1 C7 C12 -22.6(11)
Au1 P1 C7 C12 -142.0(9)
C12 C7 C8 C9 -2.2(16)
P1 C7 C8 C9 179.0(9)
C7 C8 C9 C10 3.0(18)
C8 C9 C10 C11 0(2)
C9 C10 C11 C12 -4(2)
C10 C11 C12 C7 5(2)
C8 C7 C12 C11 -1.5(18)
P1 C7 C12 C11 177.2(10)
C1 P1 C13 C14 9.2(10)
C7 P1 C13 C14 120.3(9)
Au1 P1 C13 C14 -118.3(8)
C1 P1 C13 C22 179.4(8)
C7 P1 C13 C22 -69.5(9)
Au1 P1 C13 C22 51.9(8)
C22 C13 C14 C15 2.6(16)
P1 C13 C14 C15 172.6(9)
C13 C14 C15 C16 -1.5(17)
C14 C15 C16 C17 0.8(16)
C14 C15 C16 P2 -176.8(8)
C29 P2 C16 C15 -111.5(9)
C23 P2 C16 C15 0.7(11)
Au4 P2 C16 C15 125.2(8)
C29 P2 C16 C17 70.9(9)
C23 P2 C16 C17 -176.9(8)
Au4 P2 C16 C17 -52.4(8)
C15 C16 C17 C18 -178.6(10)
P2 C16 C17 C18 -1.0(14)
C15 C16 C17 C22 -1.4(15)
P2 C16 C17 C22 176.2(7)
C16 C17 C18 C19 174.7(10)
C22 C17 C18 C19 -2.7(15)
C17 C18 C19 C20 3.5(17)
C18 C19 C20 C21 0.1(17)
C19 C20 C21 C22 -4.4(16)
C20 C21 C22 C17 5.3(15)
C20 C21 C22 C13 -176.5(9)
C16 C17 C22 C21 -179.2(9)
C18 C17 C22 C21 -1.7(14)
C16 C17 C22 C13 2.5(14)
C18 C17 C22 C13 179.9(9)
C14 C13 C22 C21 178.5(10)
P1 C13 C22 C21 8.5(13)
C14 C13 C22 C17 -3.1(14)
P1 C13 C22 C17 -173.1(7)
C16 P2 C23 C28 -72.0(12)
C29 P2 C23 C28 39.3(12)
Au4 P2 C23 C28 165.1(10)
C16 P2 C23 C24 113.3(8)
C29 P2 C23 C24 -135.4(9)
Au4 P2 C23 C24 -9.5(9)
C28 C23 C24 C25 1.8(15)
P2 C23 C24 C25 176.4(10)
C23 C24 C25 C26 -2.0(16)
C24 C25 C26 C27 2(3)
C25 C26 C27 C28 -2(3)
C24 C23 C28 C27 -1(2)
P2 C23 C28 C27 -175.5(11)
C26 C27 C28 C23 2(3)
C16 P2 C29 C30 -133.5(10)
C23 P2 C29 C30 111.4(10)
Au4 P2 C29 C30 -13.2(11)
C16 P2 C29 C34 47.6(11)
C23 P2 C29 C34 -67.5(11)
Au4 P2 C29 C34 167.9(9)
C34 C29 C30 C31 2.3(19)
P2 C29 C30 C31 -176.6(10)
C29 C30 C31 C32 0(2)
C30 C31 C32 C33 -1(2)
C31 C32 C33 C34 -2(2)
C32 C33 C34 C29 4(2)
C30 C29 C34 C33 -5(2)
P2 C29 C34 C33 174.2(12)
C36 N3 C35 S6 -4.6(15)
C38 N3 C35 S6 174.6(12)
C36 N3 C35 S5 176.5(10)
C38 N3 C35 S5 -4.3(17)
Au4 S6 C35 N3 153.4(8)
Au4 S6 C35 S5 -27.9(8)
Au3 S5 C35 N3 160.6(8)
Au3 S5 C35 S6 -18.1(9)
C35 N3 C36 C37 93.3(17)
C38 N3 C36 C37 -85.9(19)
C35 N3 C38 C39 87.3(17)
C36 N3 C38 C39 -93.5(16)
C43 N2 C40 S3 -6.4(19)
C41 N2 C40 S3 173.6(13)
C43 N2 C40 S4 174.3(11)
C41 N2 C40 S4 -5.6(19)
Au2 S3 C40 N2 -173.3(9)
Au2 S3 C40 S4 5.9(10)
Au3 S4 C40 N2 166.8(9)
Au3 S4 C40 S3 -12.4(10)
C40 N2 C41 C42 98(2)
C43 N2 C41 C42 -82(2)
C40 N2 C43 C44 102.1(19)
C41 N2 C43 C44 -77.9(19)
C48 N1 C45 S2 12.3(15)
C46 N1 C45 S2 -172.7(9)
C48 N1 C45 S1 -168.5(9)
C46 N1 C45 S1 6.4(15)
Au2 S2 C45 N1 -152.1(8)
Au2 S2 C45 S1 28.9(8)
Au1 S1 C45 N1 -159.3(7)
Au1 S1 C45 S2 19.7(8)
C45 N1 C46 C47 -86.5(15)
C48 N1 C46 C47 88.8(15)
C45 N1 C48 C49 -93.1(17)
C46 N1 C48 C49 91.7(16)

loop_
_platon_squeeze_void_nr
_platon_squeeze_void_average_x
_platon_squeeze_void_average_y
_platon_squeeze_void_average_z
_platon_squeeze_void_volume
_platon_squeeze_void_count_electrons
_platon_squeeze_void_content
1 0.000 0.000 0.500 106 30 ' '
2 0.255 -0.077 0.836 153 47 ' '
3 0.745 0.077 0.164 153 48 ' '
4 0.245 0.423 0.664 153 47 ' '
5 0.500 0.500 1.000 106 30 ' '
6 0.755 0.577 0.336 153 48 ' '
